data_1561521
loop_
_publ_author_name
'Sun, Yayong'
'Zhao, Siwei'
'Ma, Haoran'
'Han, Yi'
'Liu, Kang'
'Wang, Lei'

_publ_section_title
;
 Positional isomerism-driven two 3D pillar-layered metal-organic
 frameworks: Syntheses, topological structures and photoluminescence
 properties
;
_journal_name_full 'Journal of Solid State Chemistry'
_journal_page_first 284
_journal_page_last 290
_journal_paper_doi 10.1016/j.jssc.2016.04.001
_journal_volume 238
_journal_year 2016
_chemical_formula_moiety '0.25(C304 H288 K8 N32 O144 Zn20)'
_chemical_formula_sum 'C76 H72 K2 N8 O36 Zn5'
_chemical_formula_weight 2078.56
_space_group_crystal_system monoclinic
_space_group_IT_number 15
_space_group_name_Hall '-C 2yc'
_space_group_name_H-M_alt 'C 1 2/c 1'
_atom_sites_solution_hydrogens mixed
_atom_sites_solution_primary iterative
_cell_angle_alpha 90
_cell_angle_beta 104.732(3)
_cell_angle_gamma 90
_cell_formula_units_Z 4
_cell_length_a 37.7860(14)
_cell_length_b 12.9841(2)
_cell_length_c 16.5910(6)
_cell_measurement_reflns_used 13669
_cell_measurement_temperature 293(2)
_cell_measurement_theta_max 28.4630
_cell_measurement_theta_min 2.3850
_cell_volume 7872.2(4)
_computing_cell_refinement
;
CrysAlisPro, Agilent Technologies,
Version 1.171.36.28 (release 01-02-2013 CrysAlis171 .NET)
(compiled Feb  1 2013,16:14:44)
;
_computing_data_collection
;
CrysAlisPro, Agilent Technologies,
Version 1.171.36.28 (release 01-02-2013 CrysAlis171 .NET)
(compiled Feb  1 2013,16:14:44)
;
_computing_data_reduction
;
CrysAlisPro, Agilent Technologies,
Version 1.171.36.28 (release 01-02-2013 CrysAlis171 .NET)
(compiled Feb  1 2013,16:14:44)
;
_computing_molecular_graphics
;
O. V. Dolomanov, L. J. Bourhis, R. J. Gildea, J. A. K. Howard and H. Puschmann,
OLEX2: a complete structure solution, refinement and analysis program.
J. Appl. Cryst. (2009). 42, 339-341.
;
_computing_publication_material
;
O. V. Dolomanov, L. J. Bourhis, R. J. Gildea, J. A. K. Howard and H. Puschmann,
OLEX2: a complete structure solution, refinement and analysis program.
J. Appl. Cryst. (2009). 42, 339-341.
;
_computing_structure_refinement
;
SHELX, G.M. Sheldrick, Acta Cryst.
(2008). A64, 112-122
;
_computing_structure_solution 'SUPERFLIP, J. Appl. Cryst. (2007) 40, 786-790'
_diffrn_ambient_temperature 293(2)
_diffrn_detector_area_resol_mean 10.5095
_diffrn_measured_fraction_theta_full 0.999
_diffrn_measured_fraction_theta_max 0.999
_diffrn_measurement_device_type 'Xcalibur, Atlas, Gemini ultra'
_diffrn_measurement_method '\w scans'
_diffrn_orient_matrix_UB_11 -0.0059263000
_diffrn_orient_matrix_UB_12 -0.0417395000
_diffrn_orient_matrix_UB_13 -0.0020743000
_diffrn_orient_matrix_UB_21 -0.0042326000
_diffrn_orient_matrix_UB_22 0.0145475000
_diffrn_orient_matrix_UB_23 -0.0353512000
_diffrn_orient_matrix_UB_31 0.0575079000
_diffrn_orient_matrix_UB_32 0.0005471000
_diffrn_orient_matrix_UB_33 -0.0159034000
_diffrn_radiation_monochromator graphite
_diffrn_radiation_type 'Mo K\a'
_diffrn_radiation_wavelength 0.7107
_diffrn_reflns_av_R_equivalents 0.0335
_diffrn_reflns_av_unetI/netI 0.0275
_diffrn_reflns_Laue_measured_fraction_full 0.977
_diffrn_reflns_Laue_measured_fraction_max 1.000
_diffrn_reflns_limit_h_max 42
_diffrn_reflns_limit_h_min -44
_diffrn_reflns_limit_k_max 15
_diffrn_reflns_limit_k_min -15
_diffrn_reflns_limit_l_max 18
_diffrn_reflns_limit_l_min -19
_diffrn_reflns_number 32305
_diffrn_reflns_point_group_measured_fraction_full 0.977
_diffrn_reflns_point_group_measured_fraction_max 1.000
_diffrn_reflns_theta_full 25.214
_diffrn_reflns_theta_max 25.000
_diffrn_reflns_theta_min 2.175
_diffrn_source 'Enhance (Mo) X-ray Source'
_exptl_absorpt_coefficient_mu 1.710
_exptl_absorpt_correction_T_max 1.00000
_exptl_absorpt_correction_T_min 0.87042
_exptl_absorpt_correction_type multi-scan
_exptl_absorpt_process_details
;
CrysAlisPro, Agilent Technologies,
Version 1.171.36.28 (release 01-02-2013 CrysAlis171 .NET)
(compiled Feb  1 2013,16:14:44)
Empirical absorption correction using spherical harmonics,
 implemented in SCALE3 ABSPACK scaling algorithm.
;
_exptl_crystal_colour colourless
_exptl_crystal_density_diffrn 1.754
_exptl_crystal_density_method 'not measured'
_exptl_crystal_description block
_exptl_crystal_F_000 4240
_exptl_crystal_size_max 0.25
_exptl_crystal_size_mid 0.20
_exptl_crystal_size_min 0.18
_refine_diff_density_max 0.395
_refine_diff_density_min -0.335
_refine_diff_density_rms 0.053
_refine_ls_extinction_coef .
_refine_ls_extinction_method none
_refine_ls_goodness_of_fit_ref 1.035
_refine_ls_hydrogen_treatment mixed
_refine_ls_matrix_type full
_refine_ls_number_parameters 592
_refine_ls_number_reflns 6960
_refine_ls_number_restraints 0
_refine_ls_restrained_S_all 1.035
_refine_ls_R_factor_all 0.0363
_refine_ls_R_factor_gt 0.0275
_refine_ls_shift/su_max 0.001
_refine_ls_shift/su_mean 0.000
_refine_ls_structure_factor_coef Fsqd
_refine_ls_weighting_details
;
 w=1/[\s^2^(Fo^2^)+(0.0290P)^2^+9.0050P]
 where P=(Fo^2^+2Fc^2^)/3
;
_refine_ls_weighting_scheme calc
_refine_ls_wR_factor_gt 0.0632
_refine_ls_wR_factor_ref 0.0676
_reflns_Friedel_coverage 0.000
_reflns_Friedel_fraction_full .
_reflns_Friedel_fraction_max .
_reflns_number_gt 5909
_reflns_number_total 6960
_reflns_threshold_expression 'I > 2\s(I)'
_cod_data_source_file JSSC-2016-238-284.cif
_cod_data_source_block 2
_cod_database_code 1561521
_chemical_oxdiff_formula 'C1 O1 N1 Zn1'
_shelx_space_group_comment
;
The symmetry employed for this shelxl refinement is uniquely defined
by the following loop, which should always be used as a source of
symmetry information in preference to the above space-group names.
They are only intended as comments.
;
_reflns_odcompleteness_completeness 99.94
_reflns_odcompleteness_iscentric 1
_reflns_odcompleteness_theta 26.32
_olex2_refinement_description
;
1. Fixed Uiso
 At 1.2 times of:
  All C(H) groups, All C(H,H) groups
 At 1.5 times of:
  All C(H,H,H) groups, All O(H,H) groups
2.a Rotating group:
 O17(H17A,H17B)
2.b Secondary CH2 refined with riding coordinates:
 C19(H19A,H19B), C27(H27A,H27B), C34(H34A,H34B), C10(H10A,H10B), C2(H2A,H2B)
2.c Aromatic/amide H refined with riding coordinates:
 C32(H32), C24(H24), C14(H14), C31(H31), C23(H23), C35(H35), C16(H16), C8(H8),
 C6(H6), C18(H18), C4(H4), C30(H30), C36(H36), C29(H29)
2.d Idealised Me refined as rotating group:
 C26(H26A,H26B,H26C), C38(H38A,H38B,H38C)
;

loop_
_space_group_symop_operation_xyz
'x, y, z'
'-x, y, -z+1/2'
'x+1/2, y+1/2, z'
'-x+1/2, y+1/2, -z+1/2'
'-x, -y, -z'
'x, -y, z-1/2'
'-x+1/2, -y+1/2, -z'
'x+1/2, -y+1/2, z-1/2'

loop_
_atom_site_label
_atom_site_type_symbol
_atom_site_fract_x
_atom_site_fract_y
_atom_site_fract_z
_atom_site_U_iso_or_equiv
_atom_site_adp_type
_atom_site_occupancy
_atom_site_site_symmetry_order
_atom_site_calc_flag
_atom_site_refinement_flags_posn
_atom_site_refinement_flags_adp
_atom_site_refinement_flags_occupancy
_atom_site_disorder_assembly
_atom_site_disorder_group
Zn1 Zn 0.23837(2) -0.02655(2) 0.18653(2) 0.02459(8) Uani 1 1 d . . . . .
Zn2 Zn 0.0000 0.37361(3) -0.2500 0.03292(11) Uani 1 2 d S T P . .
Zn3 Zn 0.16532(2) 0.64995(2) 0.10067(2) 0.03178(8) Uani 1 1 d . . . . .
O5 O 0.02466(6) 0.22963(15) -0.11486(13) 0.0506(5) Uani 1 1 d . . . . .
O14 O 0.33629(4) -0.16326(11) 0.64147(10) 0.0281(4) Uani 1 1 d . . . . .
O4 O 0.09141(5) 0.13294(12) -0.04769(11) 0.0398(4) Uani 1 1 d . . . . .
O1 O 0.19749(4) 0.05065(12) 0.21223(10) 0.0299(4) Uani 1 1 d . . . . .
O3 O 0.14287(5) 0.16455(12) 0.24596(10) 0.0329(4) Uani 1 1 d . . . . .
O17 O 0.19976(5) 0.63621(12) 0.03075(11) 0.0359(4) Uani 1 1 d . . . . .
H17A H 0.2187 0.6042 0.0576 0.054 Uiso 1 1 d R U . . .
H17B H 0.2058 0.6958 0.0178 0.054 Uiso 1 1 d R U . . .
O8 O 0.15137(5) 0.51802(12) 0.13838(11) 0.0372(4) Uani 1 1 d . . . . .
O12 O 0.20986(5) -0.18288(12) -0.03588(10) 0.0325(4) Uani 1 1 d . . . . .
O6 O 0.04616(5) 0.29867(14) -0.21524(11) 0.0418(4) Uani 1 1 d . . . . .
O13 O 0.22436(5) -0.12841(11) 0.09475(10) 0.0312(4) Uani 1 1 d . . . . .
O9 O 0.25593(4) -0.12505(11) 0.28046(9) 0.0278(4) Uani 1 1 d . . . . .
O11 O 0.28679(5) -0.43428(11) 0.45276(10) 0.0350(4) Uani 1 1 d . . . . .
O10 O 0.25964(5) 0.00628(11) 0.36711(10) 0.0328(4) Uani 1 1 d . . . . .
O18 O 0.19655(6) 0.70930(17) 0.20616(13) 0.0365(5) Uani 1 1 d . . . . .
O16 O 0.28226(4) 0.05446(11) 0.18363(10) 0.0276(4) Uani 1 1 d . . . . .
O2 O 0.17020(5) -0.09692(13) 0.23095(15) 0.0559(6) Uani 1 1 d . . . . .
O15 O 0.30749(5) -0.09510(12) 0.16166(11) 0.0396(4) Uani 1 1 d . . . . .
O7 O 0.11788(7) 0.51438(14) 0.00925(13) 0.0629(6) Uani 1 1 d . . . . .
N4 N 0.12954(6) 0.75438(15) 0.04430(13) 0.0318(5) Uani 1 1 d . . . . .
N2 N -0.00234(6) 0.60567(16) -0.07753(14) 0.0387(5) Uani 1 1 d . . . . .
N1 N -0.00783(6) 0.47319(15) -0.16136(13) 0.0354(5) Uani 1 1 d . . . . .
N3 N 0.08061(6) 0.85033(16) 0.01111(14) 0.0359(5) Uani 1 1 d . . . . .
C32 C 0.00511(8) 0.9779(2) -0.1121(2) 0.0485(8) Uani 1 1 d . . . . .
H32 H 0.0170 1.0404 -0.0974 0.058 Uiso 1 1 calc R U . . .
C5 C 0.10512(6) 0.19679(17) 0.01936(15) 0.0292(5) Uani 1 1 d . . . . .
C19 C 0.34169(6) -0.05551(17) 0.65773(15) 0.0284(5) Uani 1 1 d . . . . .
H19A H 0.3498 -0.0243 0.6124 0.034 Uiso 1 1 calc R U . . .
H19B H 0.3611 -0.0466 0.7082 0.034 Uiso 1 1 calc R U . . .
C24 C -0.03479(8) 0.5585(2) -0.0776(2) 0.0504(8) Uani 1 1 d . . . . .
H24 H -0.0514 0.5787 -0.0478 0.060 Uiso 1 1 calc R U . . .
C21 C 0.21292(6) -0.11381(16) 0.01780(15) 0.0239(5) Uani 1 1 d . . . . .
C14 C 0.27736(6) -0.26345(16) 0.40962(14) 0.0252(5) Uani 1 1 d . . . . .
H14 H 0.2647 -0.2882 0.3577 0.030 Uiso 1 1 calc R U . . .
C31 C -0.02388(9) 0.9721(3) -0.1818(2) 0.0595(9) Uani 1 1 d . . . . .
H31 H -0.0316 1.0307 -0.2137 0.071 Uiso 1 1 calc R U . . .
C23 C -0.03794(8) 0.4778(2) -0.12893(19) 0.0458(7) Uani 1 1 d . . . . .
H23 H -0.0574 0.4318 -0.1409 0.055 Uiso 1 1 calc R U . . .
C27 C 0.01119(8) 0.7014(2) -0.03415(18) 0.0447(7) Uani 1 1 d . . . . .
H27A H 0.0377 0.6992 -0.0170 0.054 Uiso 1 1 calc R U . . .
H27B H 0.0024 0.7065 0.0157 0.054 Uiso 1 1 calc R U . . .
C35 C 0.09500(8) 0.8484(2) -0.05697(18) 0.0447(7) Uani 1 1 d . . . . .
H35 H 0.0859 0.8821 -0.1074 0.054 Uiso 1 1 calc R U . . .
C16 C 0.31169(6) -0.29641(16) 0.55060(14) 0.0252(5) Uani 1 1 d . . . . .
H16 H 0.3219 -0.3423 0.5932 0.030 Uiso 1 1 calc R U . . .
C8 C 0.13577(6) 0.31063(17) 0.16148(15) 0.0276(5) Uani 1 1 d . . . . .
H8 H 0.1460 0.3488 0.2092 0.033 Uiso 1 1 calc R U . . .
C15 C 0.29251(6) -0.33174(16) 0.47337(14) 0.0243(5) Uani 1 1 d . . . . .
C6 C 0.10883(6) 0.30222(17) 0.01318(15) 0.0291(5) Uani 1 1 d . . . . .
H6 H 0.1008 0.3352 -0.0380 0.035 Uiso 1 1 calc R U . . .
C1 C 0.17241(7) -0.00239(18) 0.22993(15) 0.0305(6) Uani 1 1 d . . . . .
C17 C 0.31546(6) -0.19058(16) 0.56322(13) 0.0219(5) Uani 1 1 d . . . . .
C18 C 0.29995(6) -0.12152(16) 0.50123(14) 0.0238(5) Uani 1 1 d . . . . .
H18 H 0.3020 -0.0510 0.5111 0.029 Uiso 1 1 calc R U . . .
C4 C 0.11654(6) 0.14721(17) 0.09595(15) 0.0294(5) Uani 1 1 d . . . . .
H4 H 0.1142 0.0762 0.0996 0.035 Uiso 1 1 calc R U . . .
C7 C 0.12478(6) 0.35842(17) 0.08490(15) 0.0267(5) Uani 1 1 d . . . . .
C26 C 0.04881(8) 0.5800(2) -0.14557(19) 0.0500(7) Uani 1 1 d . . . . .
H26A H 0.0477 0.6491 -0.1666 0.075 Uiso 1 1 calc R U . . .
H26B H 0.0540 0.5334 -0.1861 0.075 Uiso 1 1 calc R U . . .
H26C H 0.0678 0.5752 -0.0948 0.075 Uiso 1 1 calc R U . . .
C34 C 0.04681(7) 0.9032(2) 0.01522(19) 0.0448(7) Uani 1 1 d . . . . .
H34A H 0.0519 0.9759 0.0255 0.054 Uiso 1 1 calc R U . . .
H34B H 0.0386 0.8759 0.0617 0.054 Uiso 1 1 calc R U . . .
C37 C 0.10224(7) 0.79315(18) 0.07140(16) 0.0315(6) Uani 1 1 d . . . . .
C3 C 0.13131(6) 0.20474(17) 0.16645(15) 0.0263(5) Uani 1 1 d . . . . .
C38 C 0.09646(8) 0.7758(2) 0.15552(18) 0.0484(7) Uani 1 1 d . . . . .
H38A H 0.1105 0.7172 0.1807 0.073 Uiso 1 1 calc R U . . .
H38B H 0.0710 0.7635 0.1508 0.073 Uiso 1 1 calc R U . . .
H38C H 0.1042 0.8356 0.1895 0.073 Uiso 1 1 calc R U . . .
C33 C 0.01666(7) 0.8911(2) -0.06353(17) 0.0370(6) Uani 1 1 d . . . . .
C28 C -0.00068(7) 0.7963(2) -0.08735(17) 0.0376(6) Uani 1 1 d . . . . .
C10 C 0.08379(7) 0.17842(19) -0.12848(15) 0.0362(6) Uani 1 1 d . . . . .
H10A H 0.0826 0.1243 -0.1694 0.043 Uiso 1 1 calc R U . . .
H10B H 0.1039 0.2235 -0.1311 0.043 Uiso 1 1 calc R U . . .
C13 C 0.28108(6) -0.15906(16) 0.42334(13) 0.0219(5) Uani 1 1 d . . . . .
C11 C 0.04833(7) 0.24010(18) -0.15224(16) 0.0326(6) Uani 1 1 d . . . . .
C30 C -0.04120(9) 0.8804(3) -0.2041(2) 0.0607(9) Uani 1 1 d . . . . .
H30 H -0.0610 0.8769 -0.2508 0.073 Uiso 1 1 calc R U . . .
C36 C 0.12474(7) 0.7883(2) -0.03652(17) 0.0402(6) Uani 1 1 d . . . . .
H36 H 0.1398 0.7721 -0.0713 0.048 Uiso 1 1 calc R U . . .
C2 C 0.14213(7) 0.05618(17) 0.25546(16) 0.0323(6) Uani 1 1 d . . . . .
H2A H 0.1188 0.0308 0.2227 0.039 Uiso 1 1 calc R U . . .
H2B H 0.1436 0.0409 0.3134 0.039 Uiso 1 1 calc R U . . .
C12 C 0.26451(6) -0.08612(16) 0.35326(14) 0.0231(5) Uani 1 1 d . . . . .
C29 C -0.02968(8) 0.7928(2) -0.15800(18) 0.0501(7) Uani 1 1 d . . . . .
H29 H -0.0415 0.7305 -0.1745 0.060 Uiso 1 1 calc R U . . .
C20 C 0.20018(7) -0.00815(17) -0.01573(15) 0.0273(5) Uani 1 1 d . . . . .
C25 C 0.01322(7) 0.55248(19) -0.12903(16) 0.0337(6) Uani 1 1 d . . . . .
C9 C 0.13088(7) 0.47151(18) 0.07560(16) 0.0317(6) Uani 1 1 d . . . . .
C22 C 0.30808(6) -0.00114(17) 0.16759(14) 0.0257(5) Uani 1 1 d . . . . .
K1 K 0.22415(2) 0.22254(4) 0.31561(3) 0.03435(14) Uani 1 1 d . . . . .
H18A H 0.1926(8) 0.756(2) 0.2178(18) 0.035(10) Uiso 1 1 d . . . . .
H18B H 0.2004(10) 0.670(3) 0.247(2) 0.077(13) Uiso 1 1 d . . . . .
H20A H 0.2092(7) 0.0076(19) -0.0627(17) 0.038(7) Uiso 1 1 d . . . . .
H20B H 0.1719(7) -0.0078(18) -0.0306(16) 0.034(7) Uiso 1 1 d . . . . .

loop_
_atom_site_aniso_label
_atom_site_aniso_U_11
_atom_site_aniso_U_22
_atom_site_aniso_U_33
_atom_site_aniso_U_23
_atom_site_aniso_U_13
_atom_site_aniso_U_12
Zn1 0.03174(15) 0.01770(13) 0.02240(15) -0.00166(10) 0.00333(12) 0.00029(11)
Zn2 0.0385(2) 0.0273(2) 0.0301(2) 0.000 0.00347(19) 0.000
Zn3 0.03825(17) 0.02296(15) 0.03167(17) 0.00380(11) 0.00440(14) -0.00149(12)
O5 0.0531(13) 0.0520(12) 0.0516(13) 0.0103(10) 0.0222(11) 0.0087(10)
O14 0.0356(9) 0.0221(8) 0.0214(9) -0.0038(6) -0.0023(7) 0.0023(7)
O4 0.0562(12) 0.0261(9) 0.0268(10) -0.0022(7) -0.0085(9) -0.0019(8)
O1 0.0328(9) 0.0248(8) 0.0328(10) 0.0023(7) 0.0096(8) 0.0024(7)
O3 0.0447(10) 0.0265(9) 0.0247(9) 0.0031(7) 0.0039(8) 0.0068(7)
O17 0.0449(11) 0.0253(9) 0.0370(11) 0.0048(7) 0.0096(9) 0.0054(8)
O8 0.0513(11) 0.0256(9) 0.0299(10) -0.0005(7) 0.0016(9) -0.0115(8)
O12 0.0518(11) 0.0227(8) 0.0231(9) -0.0050(7) 0.0096(8) -0.0014(7)
O6 0.0439(11) 0.0473(11) 0.0330(11) 0.0109(9) 0.0074(9) 0.0102(9)
O13 0.0512(11) 0.0175(8) 0.0197(9) 0.0006(6) -0.0007(8) 0.0010(7)
O9 0.0425(10) 0.0214(8) 0.0166(8) -0.0013(6) 0.0022(7) 0.0022(7)
O11 0.0573(11) 0.0167(8) 0.0226(9) 0.0010(7) -0.0051(8) -0.0024(7)
O10 0.0476(11) 0.0187(8) 0.0271(9) -0.0017(7) 0.0003(8) 0.0034(7)
O18 0.0549(13) 0.0199(10) 0.0310(11) -0.0021(9) 0.0041(9) -0.0036(9)
O16 0.0315(9) 0.0234(8) 0.0258(9) 0.0012(7) 0.0036(7) -0.0014(7)
O2 0.0484(12) 0.0216(10) 0.0983(18) -0.0044(10) 0.0195(12) -0.0014(8)
O15 0.0563(12) 0.0214(9) 0.0423(11) -0.0006(8) 0.0147(10) -0.0008(8)
O7 0.1004(18) 0.0275(10) 0.0425(13) 0.0086(9) -0.0154(12) -0.0125(10)
N4 0.0331(11) 0.0272(10) 0.0332(12) 0.0028(9) 0.0047(10) -0.0004(9)
N2 0.0418(13) 0.0366(12) 0.0380(13) -0.0103(10) 0.0107(11) -0.0014(10)
N1 0.0384(12) 0.0316(11) 0.0342(13) -0.0038(9) 0.0052(10) -0.0026(9)
N3 0.0318(12) 0.0374(12) 0.0375(13) 0.0000(10) 0.0071(10) 0.0037(9)
C32 0.0464(17) 0.0436(16) 0.062(2) 0.0087(14) 0.0260(17) 0.0136(13)
C5 0.0307(13) 0.0244(12) 0.0283(14) -0.0034(10) -0.0001(11) -0.0012(10)
C19 0.0345(13) 0.0245(12) 0.0232(13) -0.0082(10) 0.0018(11) -0.0046(10)
C24 0.0466(18) 0.0523(18) 0.059(2) -0.0100(15) 0.0255(16) -0.0028(14)
C21 0.0258(12) 0.0195(11) 0.0262(13) -0.0017(10) 0.0064(10) -0.0035(9)
C14 0.0333(13) 0.0222(11) 0.0179(12) -0.0024(9) 0.0024(10) -0.0040(10)
C31 0.058(2) 0.072(2) 0.054(2) 0.0221(18) 0.0240(18) 0.0314(18)
C23 0.0414(16) 0.0446(16) 0.0522(19) 0.0003(14) 0.0134(15) -0.0111(13)
C27 0.0570(18) 0.0356(15) 0.0379(16) -0.0114(12) 0.0058(14) 0.0005(13)
C35 0.0421(16) 0.0564(18) 0.0338(16) 0.0140(13) 0.0064(14) 0.0083(14)
C16 0.0314(13) 0.0201(11) 0.0233(13) 0.0023(9) 0.0055(11) 0.0025(9)
C8 0.0284(13) 0.0255(12) 0.0257(13) -0.0027(10) 0.0013(11) -0.0002(10)
C15 0.0337(13) 0.0154(10) 0.0231(12) -0.0009(9) 0.0057(11) -0.0001(9)
C6 0.0321(13) 0.0263(12) 0.0250(13) 0.0029(10) 0.0001(11) -0.0014(10)
C1 0.0308(13) 0.0279(13) 0.0289(14) 0.0004(10) 0.0006(11) 0.0013(11)
C17 0.0236(12) 0.0234(11) 0.0179(12) -0.0039(9) 0.0039(10) 0.0004(9)
C18 0.0295(12) 0.0179(11) 0.0233(12) -0.0028(9) 0.0052(10) 0.0008(9)
C4 0.0328(13) 0.0199(11) 0.0325(14) 0.0016(10) 0.0029(11) -0.0001(10)
C7 0.0259(12) 0.0235(12) 0.0297(14) -0.0007(10) 0.0052(11) -0.0016(9)
C26 0.0390(16) 0.0599(19) 0.0489(19) -0.0107(15) 0.0075(14) -0.0103(14)
C34 0.0377(15) 0.0412(15) 0.0523(19) -0.0131(13) 0.0057(14) 0.0061(12)
C37 0.0326(14) 0.0281(13) 0.0319(14) -0.0025(11) 0.0047(12) -0.0062(11)
C3 0.0243(12) 0.0260(12) 0.0275(13) 0.0026(10) 0.0042(10) 0.0043(10)
C38 0.0511(18) 0.0567(18) 0.0386(17) -0.0011(14) 0.0139(15) -0.0101(14)
C33 0.0332(14) 0.0388(15) 0.0406(16) -0.0018(12) 0.0123(13) 0.0103(11)
C28 0.0374(15) 0.0424(15) 0.0332(15) -0.0060(12) 0.0092(13) 0.0061(12)
C10 0.0457(16) 0.0331(13) 0.0251(14) -0.0038(11) 0.0001(12) 0.0052(12)
C13 0.0260(12) 0.0214(11) 0.0176(12) -0.0007(9) 0.0046(10) -0.0002(9)
C11 0.0412(15) 0.0266(13) 0.0262(14) -0.0068(11) 0.0018(12) 0.0002(11)
C30 0.0447(19) 0.098(3) 0.0353(18) 0.0048(18) 0.0035(15) 0.0237(19)
C36 0.0389(15) 0.0501(16) 0.0314(15) 0.0044(12) 0.0085(13) 0.0044(13)
C2 0.0385(14) 0.0271(12) 0.0313(14) 0.0080(10) 0.0086(12) 0.0012(11)
C12 0.0257(12) 0.0221(12) 0.0215(12) -0.0017(9) 0.0063(10) -0.0034(9)
C29 0.0436(17) 0.0619(19) 0.0414(18) -0.0083(15) 0.0044(15) 0.0048(14)
C20 0.0411(15) 0.0201(11) 0.0191(13) -0.0026(9) 0.0045(12) -0.0022(10)
C25 0.0346(14) 0.0340(13) 0.0280(14) -0.0011(11) -0.0002(11) 0.0014(11)
C9 0.0348(14) 0.0249(12) 0.0337(15) 0.0009(11) 0.0056(12) -0.0027(11)
C22 0.0346(13) 0.0248(12) 0.0141(12) 0.0038(9) -0.0006(10) 0.0005(10)
K1 0.0496(3) 0.0250(3) 0.0293(3) -0.0014(2) 0.0115(3) -0.0061(2)

loop_
_atom_type_symbol
_atom_type_description
_atom_type_scat_dispersion_real
_atom_type_scat_dispersion_imag
_atom_type_scat_source
C C 0.0030 0.0020 'International Tables Vol C Tables 4.2.6.8 and 6.1.1.4'
H H 0.0000 0.0000 'International Tables Vol C Tables 4.2.6.8 and 6.1.1.4'
K K 0.2010 0.2490 'International Tables Vol C Tables 4.2.6.8 and 6.1.1.4'
N N 0.0060 0.0030 'International Tables Vol C Tables 4.2.6.8 and 6.1.1.4'
O O 0.0110 0.0060 'International Tables Vol C Tables 4.2.6.8 and 6.1.1.4'
Zn Zn 0.2840 1.4300 'International Tables Vol C Tables 4.2.6.8 and 6.1.1.4'

loop_
_geom_angle_atom_site_label_1
_geom_angle_atom_site_label_2
_geom_angle_atom_site_label_3
_geom_angle
_geom_angle_site_symmetry_1
_geom_angle_site_symmetry_3
O1 Zn1 O13 115.65(7) . .
O1 Zn1 O9 106.24(7) . .
O1 Zn1 O11 80.00(6) . 4
O13 Zn1 O9 98.22(6) . .
O13 Zn1 O11 69.76(6) . 4
O9 Zn1 O11 167.98(6) . 4
O16 Zn1 O1 116.25(6) . .
O16 Zn1 O13 113.46(7) . .
O16 Zn1 O9 104.23(7) . .
O16 Zn1 O11 81.39(6) . 4
O6 Zn2 O6 120.20(11) 2_554 .
O6 Zn2 N1 104.30(8) 2_554 .
O6 Zn2 N1 112.73(8) . .
O6 Zn2 N1 112.73(8) 2_554 2_554
O6 Zn2 N1 104.30(8) . 2_554
N1 Zn2 N1 101.13(12) 2_554 .
O17 Zn3 O18 102.72(8) . .
O17 Zn3 N4 105.07(8) . .
O8 Zn3 O17 112.71(7) . .
O8 Zn3 O18 101.89(8) . .
O8 Zn3 N4 123.31(8) . .
N4 Zn3 O18 109.30(9) . .
C17 O14 C19 116.62(17) . .
C5 O4 C10 117.02(18) . .
C1 O1 Zn1 116.53(14) . .
C3 O3 C2 118.09(18) . .
Zn3 O17 H17A 109.5 . .
Zn3 O17 H17B 109.2 . .
H17A O17 H17B 109.5 . .
C9 O8 Zn3 108.15(15) . .
C11 O6 Zn2 113.88(16) . .
C21 O13 Zn1 129.50(14) . .
C12 O9 Zn1 116.14(13) . .
C15 O11 Zn1 132.42(13) . 4_545
C15 O11 C20 118.01(18) . 4_545
C20 O11 Zn1 109.24(12) 4_545 4_545
Zn3 O18 H18A 119(3) . .
Zn3 O18 H18B 115(3) . .
H18A O18 H18B 109(3) . .
C22 O16 Zn1 112.92(14) . .
C37 N4 Zn3 126.77(17) . .
C37 N4 C36 106.7(2) . .
C36 N4 Zn3 125.81(17) . .
C24 N2 C27 125.6(2) . .
C25 N2 C24 107.8(2) . .
C25 N2 C27 126.5(2) . .
C23 N1 Zn2 126.56(17) . .
C25 N1 Zn2 127.02(18) . .
C25 N1 C23 106.1(2) . .
C35 N3 C34 125.4(2) . .
C37 N3 C35 108.0(2) . .
C37 N3 C34 126.6(2) . .
C31 C32 H32 119.7 . .
C31 C32 C33 120.5(3) . .
C33 C32 H32 119.7 . .
O4 C5 C6 124.1(2) . .
O4 C5 C4 115.1(2) . .
C6 C5 C4 120.8(2) . .
O14 C19 H19A 108.7 . .
O14 C19 H19B 108.7 . .
O14 C19 C22 114.39(19) . 6_556
H19A C19 H19B 107.6 . .
C22 C19 H19A 108.7 6_556 .
C22 C19 H19B 108.7 6_556 .
N2 C24 H24 126.7 . .
C23 C24 N2 106.6(2) . .
C23 C24 H24 126.7 . .
O12 C21 O13 124.3(2) . .
O12 C21 C20 115.2(2) . .
O13 C21 C20 120.46(19) . .
C15 C14 H14 120.0 . .
C13 C14 H14 120.0 . .
C13 C14 C15 119.9(2) . .
C32 C31 H31 120.0 . .
C30 C31 C32 120.0(3) . .
C30 C31 H31 120.0 . .
N1 C23 H23 125.3 . .
C24 C23 N1 109.5(2) . .
C24 C23 H23 125.3 . .
N2 C27 H27A 109.0 . .
N2 C27 H27B 109.0 . .
N2 C27 C28 113.0(2) . .
H27A C27 H27B 107.8 . .
C28 C27 H27A 109.0 . .
C28 C27 H27B 109.0 . .
N3 C35 H35 126.7 . .
C36 C35 N3 106.6(2) . .
C36 C35 H35 126.7 . .
C15 C16 H16 120.8 . .
C15 C16 C17 118.5(2) . .
C17 C16 H16 120.8 . .
C7 C8 H8 120.4 . .
C7 C8 C3 119.1(2) . .
C3 C8 H8 120.4 . .
O11 C15 C14 114.8(2) . .
O11 C15 C16 124.3(2) . .
C16 C15 C14 120.85(19) . .
C5 C6 H6 120.5 . .
C5 C6 C7 119.0(2) . .
C7 C6 H6 120.5 . .
O1 C1 C2 117.0(2) . .
O2 C1 O1 127.1(2) . .
O2 C1 C2 115.9(2) . .
O14 C17 C16 113.99(19) . .
C18 C17 O14 124.51(19) . .
C18 C17 C16 121.5(2) . .
C17 C18 H18 120.5 . .
C17 C18 C13 118.95(19) . .
C13 C18 H18 120.5 . .
C5 C4 H4 120.4 . .
C3 C4 C5 119.2(2) . .
C3 C4 H4 120.4 . .
C8 C7 C6 120.9(2) . .
C8 C7 C9 121.1(2) . .
C6 C7 C9 117.9(2) . .
H26A C26 H26B 109.5 . .
H26A C26 H26C 109.5 . .
H26B C26 H26C 109.5 . .
C25 C26 H26A 109.5 . .
C25 C26 H26B 109.5 . .
C25 C26 H26C 109.5 . .
N3 C34 H34A 109.1 . .
N3 C34 H34B 109.1 . .
N3 C34 C33 112.7(2) . .
H34A C34 H34B 107.8 . .
C33 C34 H34A 109.1 . .
C33 C34 H34B 109.1 . .
N4 C37 N3 109.6(2) . .
N4 C37 C38 125.1(2) . .
N3 C37 C38 125.3(2) . .
O3 C3 C8 114.6(2) . .
C4 C3 O3 124.5(2) . .
C4 C3 C8 120.9(2) . .
C37 C38 H38A 109.5 . .
C37 C38 H38B 109.5 . .
C37 C38 H38C 109.5 . .
H38A C38 H38B 109.5 . .
H38A C38 H38C 109.5 . .
H38B C38 H38C 109.5 . .
C32 C33 C34 118.3(3) . .
C32 C33 C28 119.5(3) . .
C28 C33 C34 122.1(2) . .
C33 C28 C27 120.1(2) . .
C29 C28 C27 121.2(3) . .
C29 C28 C33 118.7(3) . .
O4 C10 H10A 108.6 . .
O4 C10 H10B 108.6 . .
O4 C10 C11 114.5(2) . .
H10A C10 H10B 107.6 . .
C11 C10 H10A 108.6 . .
C11 C10 H10B 108.6 . .
C14 C13 C18 120.3(2) . .
C14 C13 C12 119.1(2) . .
C18 C13 C12 120.61(19) . .
O5 C11 O6 125.4(2) . .
O5 C11 C10 121.4(2) . .
O6 C11 C10 113.2(2) . .
C31 C30 H30 119.7 . .
C31 C30 C29 120.5(3) . .
C29 C30 H30 119.7 . .
N4 C36 H36 125.5 . .
C35 C36 N4 109.1(2) . .
C35 C36 H36 125.5 . .
O3 C2 C1 115.35(19) . .
O3 C2 H2A 108.4 . .
O3 C2 H2B 108.4 . .
C1 C2 H2A 108.4 . .
C1 C2 H2B 108.4 . .
H2A C2 H2B 107.5 . .
O9 C12 C13 115.99(18) . .
O10 C12 O9 123.0(2) . .
O10 C12 C13 121.0(2) . .
C28 C29 H29 119.6 . .
C30 C29 C28 120.8(3) . .
C30 C29 H29 119.6 . .
O11 C20 C21 109.00(19) 4 .
O11 C20 H20A 109.4(16) 4 .
O11 C20 H20B 108.6(14) 4 .
C21 C20 H20A 110.5(15) . .
C21 C20 H20B 107.7(13) . .
H20A C20 H20B 112(2) . .
N2 C25 C26 123.9(2) . .
N1 C25 N2 109.9(2) . .
N1 C25 C26 126.2(2) . .
O8 C9 C7 117.1(2) . .
O7 C9 O8 122.7(2) . .
O7 C9 C7 120.2(2) . .
O16 C22 C19 116.65(19) . 6
O15 C22 O16 125.0(2) . .
O15 C22 C19 118.4(2) . 6

loop_
_geom_bond_atom_site_label_1
_geom_bond_atom_site_label_2
_geom_bond_distance
_geom_bond_site_symmetry_2
Zn1 O1 1.9765(15) .
Zn1 O13 1.9845(15) .
Zn1 O9 1.9946(15) .
Zn1 O11 2.5616(16) 4
Zn1 O16 1.9749(15) .
Zn2 O6 1.9519(17) .
Zn2 O6 1.9519(17) 2_554
Zn2 N1 2.035(2) .
Zn2 N1 2.035(2) 2_554
Zn3 O17 1.9594(17) .
Zn3 O8 1.9420(16) .
Zn3 O18 2.000(2) .
Zn3 N4 1.974(2) .
O5 C11 1.219(3) .
O14 C19 1.430(3) .
O14 C17 1.382(3) .
O4 C5 1.378(3) .
O4 C10 1.426(3) .
O1 C1 1.265(3) .
O3 C3 1.382(3) .
O3 C2 1.417(3) .
O17 H17A 0.8499 .
O17 H17B 0.8499 .
O8 C9 1.280(3) .
O12 C21 1.248(3) .
O6 C11 1.278(3) .
O13 C21 1.254(3) .
O9 C12 1.273(3) .
O11 Zn1 2.5617(16) 4_545
O11 C15 1.378(3) .
O11 C20 1.412(3) 4_545
O10 C12 1.244(3) .
O18 H18A 0.66(3) .
O18 H18B 0.83(4) .
O16 C22 1.295(3) .
O2 C1 1.231(3) .
O15 C22 1.224(3) .
O7 C9 1.220(3) .
N4 C37 1.325(3) .
N4 C36 1.379(3) .
N2 C24 1.370(4) .
N2 C27 1.462(3) .
N2 C25 1.345(3) .
N1 C23 1.378(3) .
N1 C25 1.328(3) .
N3 C35 1.373(3) .
N3 C34 1.467(3) .
N3 C37 1.343(3) .
C32 H32 0.9300 .
C32 C31 1.378(5) .
C32 C33 1.390(4) .
C5 C6 1.383(3) .
C5 C4 1.392(3) .
C19 H19A 0.9700 .
C19 H19B 0.9700 .
C19 C22 1.512(3) 6_556
C24 H24 0.9300 .
C24 C23 1.336(4) .
C21 C20 1.512(3) .
C14 H14 0.9300 .
C14 C15 1.387(3) .
C14 C13 1.376(3) .
C31 H31 0.9300 .
C31 C30 1.364(5) .
C23 H23 0.9300 .
C27 H27A 0.9700 .
C27 H27B 0.9700 .
C27 C28 1.516(4) .
C35 H35 0.9300 .
C35 C36 1.338(4) .
C16 H16 0.9300 .
C16 C15 1.380(3) .
C16 C17 1.392(3) .
C8 H8 0.9300 .
C8 C7 1.380(3) .
C8 C3 1.390(3) .
C6 H6 0.9300 .
C6 C7 1.395(3) .
C1 C2 1.521(3) .
C17 C18 1.378(3) .
C18 H18 0.9300 .
C18 C13 1.395(3) .
C4 H4 0.9300 .
C4 C3 1.380(3) .
C7 C9 1.500(3) .
C26 H26A 0.9600 .
C26 H26B 0.9600 .
C26 H26C 0.9600 .
C26 C25 1.483(4) .
C34 H34A 0.9700 .
C34 H34B 0.9700 .
C34 C33 1.507(4) .
C37 C38 1.484(4) .
C38 H38A 0.9600 .
C38 H38B 0.9600 .
C38 H38C 0.9600 .
C33 C28 1.402(4) .
C28 C29 1.387(4) .
C10 H10A 0.9700 .
C10 H10B 0.9700 .
C10 C11 1.524(3) .
C13 C12 1.507(3) .
C30 H30 0.9300 .
C30 C29 1.378(4) .
C36 H36 0.9300 .
C2 H2A 0.9700 .
C2 H2B 0.9700 .
C29 H29 0.9300 .
C20 O11 1.412(3) 4
C20 H20A 0.95(3) .
C20 H20B 1.03(3) .
C22 C19 1.512(3) 6
